data_4511861
loop_
_publ_author_name
'Miyake, Ryosuke'
'Nakagawa, Yuki'
'Hase, Mariko'

_publ_section_title
;
 Selective Thermal Elongation of Metal--Metal Distances in the
 Two-Dimensional Assembly of Ag(I) Ions Templated by Assembled Peptide
 Ligands
;
_journal_issue 10
_journal_name_full 'Crystal Growth &amp; Design'
_journal_page_first 4882
_journal_paper_doi 10.1021/cg5009347
_journal_volume 14
_journal_year 2014
_chemical_absolute_configuration ad
_chemical_formula_sum 'C7 H11 Ag2 N3 O5'
_chemical_formula_weight 432.93
_space_group_crystal_system monoclinic
_space_group_IT_number 4
_space_group_name_Hall 'P 2yb'
_space_group_name_H-M_alt 'P 1 21 1'
_symmetry_space_group_name_Hall 'P 2yb'
_symmetry_space_group_name_H-M 'P 1 21 1'
_atom_sites_solution_hydrogens geom
_cell_angle_alpha 90
_cell_angle_beta 103.356(4)
_cell_angle_gamma 90
_cell_formula_units_Z 2
_cell_length_a 4.8140(12)
_cell_length_b 19.924(5)
_cell_length_c 5.5056(14)
_cell_measurement_temperature 173
_cell_volume 513.8(2)
_computing_cell_refinement 'SAINT V8.32B (Bruker AXS)'
_computing_data_collection 'Bruker SMART APEXII ULTRA'
_computing_data_reduction 'SAINT V8.32B (Bruker AXS)'
_computing_molecular_graphics 'XSHELL V6.3.1 (Bruker AXS)'
_computing_publication_material 'Generate Report (Bruker AXS)'
_computing_structure_refinement 'SHELXL-2013 (Sheldrick, 2013)'
_computing_structure_solution 'SHELXS-97 (Sheldrick, 1997)'
_diffrn_ambient_temperature 173
_diffrn_detector_area_resol_mean 8.333
_diffrn_measured_fraction_theta_full 0.963
_diffrn_measured_fraction_theta_max 0.963
_diffrn_measurement_device_type 'Bruker D8 goniometer'
_diffrn_measurement_method 'omega scans'
_diffrn_radiation_monochromator 'multilayered conforcal mirror'
_diffrn_radiation_type MoK\a
_diffrn_radiation_wavelength 0.71073
_diffrn_reflns_av_R_equivalents 0.0263
_diffrn_reflns_limit_h_max 6
_diffrn_reflns_limit_h_min -5
_diffrn_reflns_limit_k_max 24
_diffrn_reflns_limit_k_min -27
_diffrn_reflns_limit_l_max 7
_diffrn_reflns_limit_l_min -7
_diffrn_reflns_number 3778
_diffrn_reflns_theta_full 30.49
_diffrn_reflns_theta_max 30.49
_diffrn_reflns_theta_min 2.04
_diffrn_source 'rotating-anode X-ray tube'
_diffrn_source_type 'Bruker Tourbo X-ray Source'
_exptl_absorpt_coefficient_mu 3.826
_exptl_absorpt_correction_T_max 0.96
_exptl_absorpt_correction_T_min 0.82
_exptl_absorpt_correction_type empirical
_exptl_absorpt_process_details 'SADABS V2012/1 (Bruker AXS)'
_exptl_crystal_colour colorless
_exptl_crystal_density_diffrn 2.798
_exptl_crystal_density_method 'not measured'
_exptl_crystal_description plate
_exptl_crystal_F_000 416
_exptl_crystal_size_max 0.055
_exptl_crystal_size_mid 0.023
_exptl_crystal_size_min 0.010
_refine_diff_density_max 1.288
_refine_diff_density_min -1.549
_refine_ls_abs_structure_details
;
Flack x determined using 876 quotients [(I+)-(I-)]/[(I+)+(I-)]
(Parsons and Flack (2004), Acta Cryst. A60, s61).
;
_refine_ls_abs_structure_Flack -0.01(5)
_refine_ls_extinction_method none
_refine_ls_goodness_of_fit_ref 1.063
_refine_ls_hydrogen_treatment constr
_refine_ls_matrix_type full
_refine_ls_number_parameters 154
_refine_ls_number_reflns 2517
_refine_ls_number_restraints 1
_refine_ls_restrained_S_all 1.063
_refine_ls_R_factor_all 0.0390
_refine_ls_R_factor_gt 0.0362
_refine_ls_shift/su_max 0.000
_refine_ls_shift/su_mean 0.000
_refine_ls_structure_factor_coef Fsqd
_refine_ls_weighting_details 'w=1/[\s^2^(Fo^2^)+(0.0493P)^2^+0.0701P] where P=(Fo^2^+2Fc^2^)/3'
_refine_ls_weighting_scheme calc
_refine_ls_wR_factor_gt 0.0900
_refine_ls_wR_factor_ref 0.0916
_reflns_number_gt 2356
_reflns_number_total 2517
_reflns_threshold_expression 'I > 2\s(I)'
_cod_data_source_file cg5009347_si_001.cif
_cod_data_source_block p21_173K
_cod_depositor_comments 'Adding full bibliography for 4511859--4511871.cif.'
_cod_database_code 4511861

loop_
_space_group_symop_operation_xyz
'x, y, z'
'-x, y+1/2, -z'

loop_
_atom_site_type_symbol
_atom_site_label
_atom_site_fract_x
_atom_site_fract_y
_atom_site_fract_z
_atom_site_U_iso_or_equiv
_atom_site_adp_type
_atom_site_calc_flag
_atom_site_refinement_flags_adp
_atom_site_refinement_flags_posn
_atom_site_occupancy
Ag Ag1 0.21267(11) 0.85778(2) 0.42889(11) 0.02142(15) Uani d . . 1
Ag Ag2 -0.43812(12) 0.86695(3) -0.00853(11) 0.02251(16) Uani d . . 1
C C1 -0.0241(15) 0.7564(4) 0.0253(14) 0.0158(14) Uani d . . 1
C C2 0.1420(17) 0.6944(4) 0.1451(16) 0.0189(15) Uani d . . 1
H H2A 0.0193 0.6542 0.1037 0.023 Uiso calc U R 1
H H2B 0.3111 0.688 0.0739 0.023 Uiso calc U R 1
C C3 0.2383(15) 0.7006(4) 0.4247(14) 0.0133(14) Uani d . . 1
H H3 0.067 0.7047 0.4974 0.016 Uiso calc U R 1
C C4 0.4045(14) 0.6375(4) 0.5277(15) 0.0150(14) Uani d . . 1
C C5 0.3883(15) 0.5246(4) 0.6943(15) 0.0168(15) Uani d . . 1
H H5 0.5685 0.52 0.6347 0.02 Uiso calc U R 1
C C6 0.4690(18) 0.5260(5) 0.9784(17) 0.0190(16) Uani d . . 1
H H6A 0.5824 0.5668 1.0361 0.023 Uiso calc U R 1
H H6B 0.2937 0.5275 1.0433 0.023 Uiso calc U R 1
C C7 0.1968(15) 0.4652(4) 0.5919(14) 0.0159(14) Uani d . . 1
N N1 0.4188(13) 0.7603(4) 0.4921(13) 0.0156(13) Uani d . . 1
H H1A 0.5704 0.7587 0.3975 0.019 Uiso calc U R 1
H H1B 0.5137 0.7569 0.6714 0.019 Uiso calc U R 1
N N2 0.2532(13) 0.5877(3) 0.5962(13) 0.0167(13) Uani d . . 1
H H2 0.0686 0.593 0.5818 0.02 Uiso calc U R 1
N N3 0.6372(15) 0.4656(4) 1.0760(13) 0.0194(14) Uani d . . 1
H H3A 0.7042 0.4712 1.2588 0.023 Uiso calc U R 1
H H3B 0.809 0.4653 1.0059 0.023 Uiso calc U R 1
O O1 0.0592(14) 0.7892(4) -0.1334(13) 0.0318(16) Uani d . . 1
O O2 -0.2444(13) 0.7711(4) 0.1049(14) 0.0288(15) Uani d . . 1
O O3 0.6623(11) 0.6327(3) 0.5399(14) 0.0292(16) Uani d . . 1
O O4 0.2641(15) 0.4287(4) 0.4314(15) 0.0378(18) Uani d . . 1
O O5 -0.0230(12) 0.4560(3) 0.6792(13) 0.0245(14) Uani d . . 1

loop_
_atom_site_aniso_label
_atom_site_aniso_U_11
_atom_site_aniso_U_22
_atom_site_aniso_U_33
_atom_site_aniso_U_12
_atom_site_aniso_U_13
_atom_site_aniso_U_23
Ag1 0.0248(3) 0.0093(3) 0.0285(3) 0.0043(2) 0.0027(2) -0.0023(2)
Ag2 0.0272(3) 0.0131(3) 0.0264(3) 0.0049(2) 0.0044(2) -0.0023(2)
C1 0.010(3) 0.019(4) 0.017(4) -0.003(3) 0.000(3) -0.001(3)
C2 0.019(3) 0.014(4) 0.023(4) 0.003(3) 0.004(3) 0.000(3)
C3 0.013(3) 0.008(3) 0.020(4) 0.000(2) 0.006(3) 0.002(3)
C4 0.013(3) 0.010(3) 0.024(4) 0.000(2) 0.007(3) 0.004(3)
C5 0.017(3) 0.007(3) 0.029(4) 0.000(2) 0.011(3) 0.002(3)
C6 0.020(3) 0.013(4) 0.025(4) 0.000(3) 0.007(3) -0.001(3)
C7 0.017(3) 0.010(3) 0.021(4) 0.001(3) 0.005(3) 0.002(3)
N1 0.016(3) 0.008(3) 0.022(3) 0.004(2) 0.002(3) -0.001(2)
N2 0.013(3) 0.011(3) 0.029(4) 0.003(2) 0.010(3) 0.007(2)
N3 0.021(3) 0.018(4) 0.019(3) 0.003(3) 0.005(3) 0.007(3)
O1 0.032(3) 0.036(4) 0.032(3) 0.008(3) 0.017(3) 0.010(3)
O2 0.024(3) 0.020(3) 0.048(4) 0.008(3) 0.021(3) 0.012(3)
O3 0.008(2) 0.018(3) 0.065(5) 0.004(2) 0.015(3) 0.018(3)
O4 0.031(3) 0.040(5) 0.046(4) -0.011(3) 0.016(3) -0.023(3)
O5 0.016(3) 0.019(3) 0.042(4) -0.007(2) 0.015(3) -0.006(3)

loop_
_atom_type_symbol
_atom_type_description
_atom_type_scat_dispersion_real
_atom_type_scat_dispersion_imag
_atom_type_scat_source
C C 0.0033 0.0016 'International Tables Vol C Tables 4.2.6.8 and 6.1.1.4'
H H 0.0000 0.0000 'International Tables Vol C Tables 4.2.6.8 and 6.1.1.4'
N N 0.0061 0.0033 'International Tables Vol C Tables 4.2.6.8 and 6.1.1.4'
O O 0.0106 0.0060 'International Tables Vol C Tables 4.2.6.8 and 6.1.1.4'
Ag Ag -0.8971 1.1015 'International Tables Vol C Tables 4.2.6.8 and 6.1.1.4'

loop_
_geom_angle_atom_site_label_1
_geom_angle_atom_site_label_2
_geom_angle_atom_site_label_3
_geom_angle_site_symmetry_1
_geom_angle_site_symmetry_3
_geom_angle
N1 Ag1 O5 . 2_556 172.7(3)
N1 Ag1 Ag2 . 1_656 77.04(18)
O5 Ag1 Ag2 2_556 1_656 107.98(18)
N1 Ag1 Ag2 . 1_655 82.73(18)
O5 Ag1 Ag2 2_556 1_655 90.17(16)
Ag2 Ag1 Ag2 1_656 1_655 118.24(3)
O2 Ag2 N3 . 2_556 173.0(3)
O2 Ag2 Ag1 . 1_454 109.2(2)
N3 Ag2 Ag1 2_556 1_454 76.86(19)
O2 Ag2 Ag1 . 1_455 89.93(16)
N3 Ag2 Ag1 2_556 1_455 83.94(19)
Ag1 Ag2 Ag1 1_454 1_455 118.24(3)
O1 C1 O2 . . 123.8(8)
O1 C1 C2 . . 120.7(7)
O2 C1 C2 . . 115.5(7)
C3 C2 C1 . . 112.3(7)
C3 C2 H2A . . 109.1
C1 C2 H2A . . 109.1
C3 C2 H2B . . 109.1
C1 C2 H2B . . 109.1
H2A C2 H2B . . 107.9
N1 C3 C2 . . 110.4(6)
N1 C3 C4 . . 110.1(6)
C2 C3 C4 . . 108.8(6)
N1 C3 H3 . . 109.1
C2 C3 H3 . . 109.1
C4 C3 H3 . . 109.1
O3 C4 N2 . . 122.3(7)
O3 C4 C3 . . 121.3(6)
N2 C4 C3 . . 116.3(6)
N2 C5 C6 . . 110.6(7)
N2 C5 C7 . . 110.6(6)
C6 C5 C7 . . 112.5(6)
N2 C5 H5 . . 107.7
C6 C5 H5 . . 107.7
C7 C5 H5 . . 107.7
N3 C6 C5 . . 110.3(7)
N3 C6 H6A . . 109.6
C5 C6 H6A . . 109.6
N3 C6 H6B . . 109.6
C5 C6 H6B . . 109.6
H6A C6 H6B . . 108.1
O4 C7 O5 . . 124.0(8)
O4 C7 C5 . . 118.8(7)
O5 C7 C5 . . 117.2(7)
C3 N1 Ag1 . . 117.5(5)
C3 N1 H1A . . 107.9
Ag1 N1 H1A . . 107.9
C3 N1 H1B . . 107.9
Ag1 N1 H1B . . 107.9
H1A N1 H1B . . 107.2
C4 N2 C5 . . 121.2(6)
C4 N2 H2 . . 119.4
C5 N2 H2 . . 119.4
C6 N3 Ag2 . 2_546 119.2(5)
C6 N3 H3A . . 107.5
Ag2 N3 H3A 2_546 . 107.5
C6 N3 H3B . . 107.5
Ag2 N3 H3B 2_546 . 107.5
H3A N3 H3B . . 107.0
C1 O2 Ag2 . . 116.4(6)
C7 O5 Ag1 . 2_546 111.0(5)

loop_
_geom_bond_atom_site_label_1
_geom_bond_atom_site_label_2
_geom_bond_site_symmetry_2
_geom_bond_distance
Ag1 N1 . 2.173(7)
Ag1 O5 2_556 2.183(6)
Ag1 Ag2 1_656 3.1697(11)
Ag1 Ag2 1_655 3.2449(10)
Ag2 O2 . 2.154(7)
Ag2 N3 2_556 2.181(8)
Ag2 Ag1 1_454 3.1698(11)
Ag2 Ag1 1_455 3.2449(10)
C1 O1 . 1.231(10)
C1 O2 . 1.272(9)
C1 C2 . 1.534(12)
C2 C3 . 1.507(11)
C2 H2A . 0.99
C2 H2B . 0.99
C3 N1 . 1.468(10)
C3 C4 . 1.528(11)
C3 H3 . 1.0
C4 O3 . 1.231(8)
C4 N2 . 1.336(10)
C5 N2 . 1.460(10)
C5 C6 . 1.522(12)
C5 C7 . 1.526(11)
C5 H5 . 1.0
C6 N3 . 1.479(11)
C6 H6A . 0.99
C6 H6B . 0.99
C7 O4 . 1.244(10)
C7 O5 . 1.273(9)
N1 H1A . 0.99
N1 H1B . 0.99
N2 H2 . 0.88
N3 Ag2 2_546 2.181(8)
N3 H3A . 0.99
N3 H3B . 0.99
O5 Ag1 2_546 2.183(6)
